data_7004293
loop_
_publ_author_name
'Kopylovich, Maximilian N.'
'Luzyanin, Konstantin V.'
'Haukka, Matti'
'Pombeiro, Armando J. L.'
'Kukushkin, Vadim Yu.'

_publ_section_title
;
 Copper-mediated imine--nitrile coupling leading to unsymmetric
 1,3,5-triazapentadienato complexes containing the incorporated
 iminoisoindolin-1-one moiety
;
_journal_issue 38
_journal_name_full 'Dalton Transactions'
_journal_page_first 5220
_journal_page_last 5224
_journal_paper_doi 10.1039/b805243c
_journal_year 2008
_chemical_formula_moiety 'C22 H20 Cu N6 O2, H2 O'
_chemical_formula_sum 'C22 H22 Cu N6 O3'
_chemical_formula_weight 482.00
_chemical_name_systematic
;
?
;
_space_group_IT_number 15
_symmetry_cell_setting monoclinic
_symmetry_space_group_name_Hall '-C 2yc'
_symmetry_space_group_name_H-M 'C 1 2/c 1'
_atom_sites_solution_hydrogens mixed
_atom_sites_solution_primary direct
_atom_sites_solution_secondary difmap
_audit_creation_method SHELXL-97
_cell_angle_alpha 90.00
_cell_angle_beta 124.989(2)
_cell_angle_gamma 90.00
_cell_formula_units_Z 4
_cell_length_a 27.912(2)
_cell_length_b 4.9750(2)
_cell_length_c 17.4311(12)
_cell_measurement_reflns_used 6418
_cell_measurement_temperature 120(2)
_cell_measurement_theta_max 27.48
_cell_measurement_theta_min 1.00
_cell_volume 1983.0(2)
_computing_cell_refinement 'Denzo/Scalepack (Otwinowski & Minor, 1997)'
_computing_data_collection 'Collect (Bruker AXS BV, 1997-2004)'
_computing_data_reduction 'Denzo/Scalepack (Otwinowski & Minor, 1997)'
_computing_molecular_graphics 'Diamond v.3.1d (Brandenburg, 2006)'
_computing_publication_material 'SHELXL-97 (Sheldrick, 1997)'
_computing_structure_refinement 'SHELXL-97 (Sheldrick, 1997)'
_computing_structure_solution 'SIR97 (Altomare et al., 1997)'
_diffrn_ambient_temperature 120(2)
_diffrn_detector_area_resol_mean 9
_diffrn_measured_fraction_theta_full 0.958
_diffrn_measured_fraction_theta_max 0.958
_diffrn_measurement_device '95mm CCD camera on \k-goniostat'
_diffrn_measurement_device_type 'Nonius KappaCCD'
_diffrn_measurement_method '\f scans and \w scans with \k offset'
_diffrn_radiation_monochromator 'horizontally mounted graphite crystal'
_diffrn_radiation_source 'fine-focus sealed tube'
_diffrn_radiation_type MoK\a
_diffrn_radiation_wavelength 0.71073
_diffrn_reflns_av_R_equivalents 0.0524
_diffrn_reflns_av_sigmaI/netI 0.0422
_diffrn_reflns_limit_h_max 36
_diffrn_reflns_limit_h_min -36
_diffrn_reflns_limit_k_max 6
_diffrn_reflns_limit_k_min -6
_diffrn_reflns_limit_l_max 22
_diffrn_reflns_limit_l_min -22
_diffrn_reflns_number 11792
_diffrn_reflns_theta_full 27.43
_diffrn_reflns_theta_max 27.43
_diffrn_reflns_theta_min 2.34
_exptl_absorpt_coefficient_mu 1.142
_exptl_absorpt_correction_T_max 0.9536
_exptl_absorpt_correction_T_min 0.8278
_exptl_absorpt_correction_type multi-scan
_exptl_absorpt_process_details 'SORTAV (Blessing, 1995)'
_exptl_crystal_colour orange
_exptl_crystal_density_diffrn 1.614
_exptl_crystal_density_method 'not measured'
_exptl_crystal_description needle
_exptl_crystal_F_000 996
_exptl_crystal_size_max 0.17
_exptl_crystal_size_mid 0.04
_exptl_crystal_size_min 0.04
_refine_diff_density_max 0.919
_refine_diff_density_min -0.610
_refine_diff_density_rms 0.111
_refine_ls_extinction_method none
_refine_ls_goodness_of_fit_ref 1.065
_refine_ls_hydrogen_treatment constr
_refine_ls_matrix_type full
_refine_ls_number_parameters 148
_refine_ls_number_reflns 2186
_refine_ls_number_restraints 0
_refine_ls_restrained_S_all 1.065
_refine_ls_R_factor_all 0.0597
_refine_ls_R_factor_gt 0.0435
_refine_ls_shift/su_max 0.000
_refine_ls_shift/su_mean 0.000
_refine_ls_structure_factor_coef Fsqd
_refine_ls_weighting_details 'calc w=1/[\s^2^(Fo^2^)+(0.0449P)^2^+6.7974P] where P=(Fo^2^+2Fc^2^)/3'
_refine_ls_weighting_scheme calc
_refine_ls_wR_factor_gt 0.1002
_refine_ls_wR_factor_ref 0.1074
_reflns_number_gt 1783
_reflns_number_total 2186
_reflns_threshold_expression >2sigma(I)
_cod_data_source_file b805243c.txt
_cod_data_source_block 2
_cod_original_sg_symbol_H-M 'C 2/c'
_cod_database_code 7004293

loop_
_symmetry_equiv_pos_as_xyz
'x, y, z'
'-x, y, -z+1/2'
'x+1/2, y+1/2, z'
'-x+1/2, y+1/2, -z+1/2'
'-x, -y, -z'
'x, -y, z-1/2'
'-x+1/2, -y+1/2, -z'
'x+1/2, -y+1/2, z-1/2'

loop_
_atom_site_label
_atom_site_type_symbol
_atom_site_fract_x
_atom_site_fract_y
_atom_site_fract_z
_atom_site_U_iso_or_equiv
_atom_site_adp_type
_atom_site_occupancy
_atom_site_symmetry_multiplicity
_atom_site_calc_flag
_atom_site_refinement_flags
_atom_site_disorder_assembly
_atom_site_disorder_group
Cu1 Cu 0.0000 0.0000 0.5000 0.01696(16) Uani 1 2 d S . .
O1 O -0.14551(8) -0.1157(4) 0.32574(14) 0.0270(5) Uani 1 1 d . . .
O2 O 0.0000 0.9522(6) 0.2500 0.0333(7) Uani 1 2 d S . .
H2O H 0.0041 0.8310 0.2994 0.050 Uiso 1 1 d R . .
N1 N -0.06524(9) -0.2482(5) 0.47444(16) 0.0193(5) Uani 1 1 d . . .
N2 N 0.01301(9) 0.5164(5) 0.38380(15) 0.0196(5) Uani 1 1 d . . .
N3 N -0.04949(10) 0.1768(5) 0.38070(16) 0.0221(5) Uani 1 1 d . . .
H3N H -0.0903 0.1106 0.3398 0.033 Uiso 1 1 d R . .
C1 C -0.12345(11) -0.2546(6) 0.39648(19) 0.0204(6) Uani 1 1 d . . .
C2 C -0.15597(12) -0.4631(6) 0.41083(19) 0.0205(6) Uani 1 1 d . . .
C3 C -0.21432(12) -0.5338(6) 0.3562(2) 0.0237(6) Uani 1 1 d . . .
H3 H -0.2415 -0.4475 0.2982 0.028 Uiso 1 1 calc R . .
C4 C -0.23135(13) -0.7375(6) 0.3903(2) 0.0282(7) Uani 1 1 d . . .
H4 H -0.2712 -0.7910 0.3553 0.034 Uiso 1 1 calc R . .
C5 C -0.19095(12) -0.8649(6) 0.4752(2) 0.0255(6) Uani 1 1 d . . .
H5 H -0.2039 -1.0047 0.4964 0.031 Uiso 1 1 calc R . .
C6 C -0.13224(12) -0.7920(6) 0.5295(2) 0.0228(6) Uani 1 1 d . . .
H6 H -0.1048 -0.8795 0.5870 0.027 Uiso 1 1 calc R . .
C7 C -0.11553(11) -0.5859(6) 0.49586(18) 0.0196(6) Uani 1 1 d . . .
C8 C -0.05899(11) -0.4473(5) 0.53467(19) 0.0187(6) Uani 1 1 d . . .
C9 C -0.08380(13) 0.4596(6) 0.2416(2) 0.0291(7) Uani 1 1 d . . .
H9A H -0.0924 0.6523 0.2425 0.035 Uiso 1 1 calc R . .
H9B H -0.0663 0.4430 0.2059 0.035 Uiso 1 1 calc R . .
C10 C -0.03865(13) 0.3703(6) 0.3417(2) 0.0265(6) Uani 1 1 d . . .
C11 C -0.14054(13) 0.3077(7) 0.1904(2) 0.0346(7) Uani 1 1 d . . .
H11A H -0.1592 0.3275 0.2236 0.052 Uiso 1 1 calc R . .
H11B H -0.1330 0.1170 0.1872 0.052 Uiso 1 1 calc R . .
H11C H -0.1665 0.3796 0.1268 0.052 Uiso 1 1 calc R . .

loop_
_atom_site_aniso_label
_atom_site_aniso_U_11
_atom_site_aniso_U_22
_atom_site_aniso_U_33
_atom_site_aniso_U_23
_atom_site_aniso_U_13
_atom_site_aniso_U_12
Cu1 0.0135(2) 0.0170(3) 0.0176(2) 0.00151(19) 0.00734(18) -0.00027(18)
O1 0.0198(10) 0.0310(11) 0.0238(10) 0.0061(9) 0.0088(8) -0.0036(8)
O2 0.0389(17) 0.0285(17) 0.0349(17) 0.000 0.0226(15) 0.000
N1 0.0163(10) 0.0185(11) 0.0204(11) -0.0006(9) 0.0091(9) -0.0013(9)
N2 0.0155(10) 0.0210(12) 0.0204(11) 0.0032(10) 0.0092(9) -0.0009(9)
N3 0.0203(11) 0.0220(12) 0.0203(11) 0.0006(10) 0.0096(10) 0.0014(9)
C1 0.0165(12) 0.0202(14) 0.0236(14) -0.0005(11) 0.0111(11) -0.0013(10)
C2 0.0178(12) 0.0222(14) 0.0212(13) -0.0018(11) 0.0109(11) -0.0013(11)
C3 0.0177(12) 0.0270(15) 0.0208(13) -0.0013(12) 0.0076(11) -0.0035(11)
C4 0.0204(13) 0.0297(16) 0.0299(15) -0.0026(13) 0.0117(12) -0.0067(12)
C5 0.0264(15) 0.0241(15) 0.0281(15) -0.0019(12) 0.0168(13) -0.0082(12)
C6 0.0237(14) 0.0215(14) 0.0231(14) -0.0001(11) 0.0134(12) -0.0013(11)
C7 0.0178(13) 0.0213(13) 0.0188(13) -0.0033(11) 0.0100(11) -0.0023(10)
C8 0.0171(12) 0.0205(14) 0.0213(13) -0.0019(11) 0.0126(11) -0.0003(10)
C9 0.0291(15) 0.0289(17) 0.0278(15) 0.0064(13) 0.0155(13) 0.0065(12)
C10 0.0230(14) 0.0256(16) 0.0294(15) -0.0017(13) 0.0140(13) 0.0026(12)
C11 0.0288(16) 0.0359(18) 0.0262(16) -0.0001(14) 0.0081(13) 0.0105(14)

loop_
_atom_type_symbol
_atom_type_description
_atom_type_scat_dispersion_real
_atom_type_scat_dispersion_imag
_atom_type_scat_source
C C 0.0033 0.0016 'International Tables Vol C Tables 4.2.6.8 and 6.1.1.4'
H H 0.0000 0.0000 'International Tables Vol C Tables 4.2.6.8 and 6.1.1.4'
N N 0.0061 0.0033 'International Tables Vol C Tables 4.2.6.8 and 6.1.1.4'
O O 0.0106 0.0060 'International Tables Vol C Tables 4.2.6.8 and 6.1.1.4'
Cu Cu 0.3201 1.2651 'International Tables Vol C Tables 4.2.6.8 and 6.1.1.4'

loop_
_geom_angle_atom_site_label_1
_geom_angle_atom_site_label_2
_geom_angle_atom_site_label_3
_geom_angle
_geom_angle_site_symmetry_1
_geom_angle_site_symmetry_3
_geom_angle_publ_flag
N3 Cu1 N3 179.997(1) 5_556 . ?
N3 Cu1 N1 87.53(10) 5_556 . ?
N3 Cu1 N1 92.47(10) . . yes
N3 Cu1 N1 92.47(10) 5_556 5_556 ?
N3 Cu1 N1 87.53(10) . 5_556 ?
N1 Cu1 N1 180.00(9) . 5_556 ?
C8 N1 C1 107.0(2) . . ?
C8 N1 Cu1 124.36(18) . . ?
C1 N1 Cu1 128.61(18) . . ?
C8 N2 C10 120.9(2) 5_556 . yes
C10 N3 Cu1 131.3(2) . . ?
C10 N3 H3N 112.5 . . ?
Cu1 N3 H3N 116.2 . . ?
O1 C1 N1 126.7(2) . . ?
O1 C1 C2 123.9(2) . . ?
N1 C1 C2 109.4(2) . . ?
C3 C2 C7 122.7(3) . . ?
C3 C2 C1 130.7(3) . . ?
C7 C2 C1 106.6(2) . . ?
C2 C3 C4 116.6(3) . . ?
C2 C3 H3 121.7 . . ?
C4 C3 H3 121.7 . . ?
C3 C4 C5 121.2(3) . . ?
C3 C4 H4 119.4 . . ?
C5 C4 H4 119.4 . . ?
C6 C5 C4 121.5(3) . . ?
C6 C5 H5 119.2 . . ?
C4 C5 H5 119.2 . . ?
C7 C6 C5 117.1(3) . . ?
C7 C6 H6 121.4 . . ?
C5 C6 H6 121.4 . . ?
C6 C7 C2 120.8(3) . . ?
C6 C7 C8 132.7(3) . . ?
C2 C7 C8 106.5(2) . . ?
N2 C8 N1 129.5(2) 5_556 . ?
N2 C8 C7 120.0(2) 5_556 . ?
N1 C8 C7 110.5(2) . . ?
C11 C9 C10 115.7(3) . . ?
C11 C9 H9A 108.4 . . ?
C10 C9 H9A 108.4 . . ?
C11 C9 H9B 108.4 . . ?
C10 C9 H9B 108.4 . . ?
H9A C9 H9B 107.4 . . ?
N3 C10 N2 126.1(3) . . ?
N3 C10 C9 121.6(3) . . ?
N2 C10 C9 112.3(3) . . ?
C9 C11 H11A 109.5 . . ?
C9 C11 H11B 109.5 . . ?
H11A C11 H11B 109.5 . . ?
C9 C11 H11C 109.5 . . ?
H11A C11 H11C 109.5 . . ?
H11B C11 H11C 109.5 . . ?

loop_
_geom_bond_atom_site_label_1
_geom_bond_atom_site_label_2
_geom_bond_distance
_geom_bond_site_symmetry_2
_geom_bond_publ_flag
Cu1 N3 1.927(2) 5_556 ?
Cu1 N3 1.927(2) . yes
Cu1 N1 2.027(2) . yes
Cu1 N1 2.027(2) 5_556 ?
O1 C1 1.227(3) . yes
O2 H2O 1.0025 . ?
N1 C8 1.380(3) . yes
N1 C1 1.398(3) . yes
N2 C8 1.301(3) 5_556 yes
N2 C10 1.390(4) . yes
N3 C10 1.310(4) . yes
N3 H3N 0.9910 . ?
C1 C2 1.491(4) . ?
C2 C3 1.380(4) . ?
C2 C7 1.387(4) . ?
C3 C4 1.390(4) . ?
C3 H3 0.9500 . ?
C4 C5 1.396(4) . ?
C4 H4 0.9500 . ?
C5 C6 1.391(4) . ?
C5 H5 0.9500 . ?
C6 C7 1.387(4) . ?
C6 H6 0.9500 . ?
C7 C8 1.483(4) . ?
C8 N2 1.301(3) 5_556 ?
C9 C11 1.502(4) . ?
C9 C10 1.519(4) . ?
C9 H9A 0.9900 . ?
C9 H9B 0.9900 . ?
C11 H11A 0.9800 . ?
C11 H11B 0.9800 . ?
C11 H11C 0.9800 . ?

loop_
_geom_hbond_atom_site_label_D
_geom_hbond_atom_site_label_H
_geom_hbond_atom_site_label_A
_geom_hbond_distance_DH
_geom_hbond_distance_HA
_geom_hbond_distance_DA
_geom_hbond_angle_DHA
_geom_hbond_site_symmetry_A
_geom_hbond_publ_flag
O2 H2O N2 1.00 2.06 3.050(3) 167.5 . yes
N3 H3N O1 0.99 1.81 2.697(3) 147.4 . yes
